data_4309226
loop_
_publ_author_name
'David Esteban-G\'omez'
'Raquel Ferreir\'os'
'Susana Fern\'andez-Mart\'inez'
'Fernando Avecilla'
'Carlos Platas-Iglesias'
'Andr\'es de Blas'
'Teresa Rodr\'iguez-Blas'

_publ_section_title
;
Lateral Macrobicyclic Architectures: Toward New Lead(II) Sequestering
Agents
;
_journal_name_full 'Inorganic Chemistry'
_journal_page_first 5428
_journal_page_last 5436
_journal_paper_doi 10.1021/ic0482032
_journal_volume 44
_journal_year 2005
_chemical_formula_moiety 'C33 H41 Cl N5 O8 Pb, Cl O4 '
_chemical_formula_sum 'C33 H41 Cl2 N5 O12 Pb'
_chemical_formula_weight 977.80
_chemical_name_systematic
; 
 ? 
;
_space_group_IT_number 61
_symmetry_cell_setting orthorhombic
_symmetry_space_group_name_Hall '-P 2ac 2ab'
_symmetry_space_group_name_H-M 'P b c a'
_atom_sites_solution_hydrogens geom
_atom_sites_solution_primary direct
_atom_sites_solution_secondary difmap
_audit_creation_method SHELXL-97
_cell_angle_alpha 90.00
_cell_angle_beta 90.00
_cell_angle_gamma 90.00
_cell_formula_units_Z 8
_cell_length_a 20.592(4)
_cell_length_b 17.667(4)
_cell_length_c 20.810(4)
_cell_measurement_temperature 293(2)
_cell_volume 7571(3)
_computing_cell_refinement 'Siemens SAINT'
_computing_data_collection 'Siemens SMART'
_computing_data_reduction 'Siemens SHELXTL'
_computing_molecular_graphics 'Siemens SHELXTL'
_computing_publication_material 'Siemens SHELXTL'
_computing_structure_refinement 'SHELXL-97 (Sheldrick, 1997)'
_computing_structure_solution 'SHELXS-97 (Sheldrick, 1990)'
_diffrn_ambient_temperature 293(2)
_diffrn_measured_fraction_theta_full 0.967
_diffrn_measured_fraction_theta_max 0.967
_diffrn_measurement_device_type 'CCD area detector'
_diffrn_measurement_method 'phi and omega scans'
_diffrn_radiation_monochromator graphite
_diffrn_radiation_source 'fine-focus sealed tube'
_diffrn_radiation_type MoK\a
_diffrn_radiation_wavelength 0.71073
_diffrn_reflns_av_R_equivalents 0.1613
_diffrn_reflns_av_sigmaI/netI 0.0927
_diffrn_reflns_limit_h_max 16
_diffrn_reflns_limit_h_min -27
_diffrn_reflns_limit_k_max 23
_diffrn_reflns_limit_k_min -23
_diffrn_reflns_limit_l_max 27
_diffrn_reflns_limit_l_min -27
_diffrn_reflns_number 47830
_diffrn_reflns_theta_full 28.49
_diffrn_reflns_theta_max 28.49
_diffrn_reflns_theta_min 1.81
_exptl_absorpt_coefficient_mu 4.665
_exptl_absorpt_correction_T_max 0.497
_exptl_absorpt_correction_T_min 0.268
_exptl_absorpt_correction_type multi-scan
_exptl_absorpt_process_details 'Sadabs (Scheldrick, 1996)'
_exptl_crystal_colour Yellow
_exptl_crystal_density_diffrn 1.716
_exptl_crystal_density_method 'not measured'
_exptl_crystal_description Block
_exptl_crystal_F_000 3888
_exptl_crystal_size_max 0.35
_exptl_crystal_size_mid 0.20
_exptl_crystal_size_min 0.15
_refine_diff_density_max 1.494
_refine_diff_density_min -1.996
_refine_diff_density_rms 0.232
_refine_ls_extinction_method none
_refine_ls_goodness_of_fit_ref 0.937
_refine_ls_hydrogen_treatment mixed
_refine_ls_matrix_type full
_refine_ls_number_parameters 516
_refine_ls_number_reflns 9272
_refine_ls_number_restraints 132
_refine_ls_restrained_S_all 0.945
_refine_ls_R_factor_all 0.1093
_refine_ls_R_factor_gt 0.0663
_refine_ls_shift/su_max 0.001
_refine_ls_shift/su_mean 0.000
_refine_ls_structure_factor_coef Fsqd
_refine_ls_weighting_details 'calc w=1/[\s^2^(Fo^2^)+(0.1157P)^2^+0.0000P] where P=(Fo^2^+2Fc^2^)/3'
_refine_ls_weighting_scheme calc
_refine_ls_wR_factor_gt 0.1666
_refine_ls_wR_factor_ref 0.1894
_reflns_number_gt 5270
_reflns_number_total 9272
_reflns_threshold_expression >2sigma(I)
_cod_data_source_file ic0482032si20041220_011040_1.cif
_cod_data_source_block compound1
_cod_depositor_comments
;
The following automatic conversions were performed:
'_symmetry_cell_setting' value 'Orthorhombic' changed to 'orthorhombic'
according to '/home/saulius/struct/CIF-dictionaries/cif_core.dic'
dictionary named 'cif_core.dic' version 2.4.1 from
2010-06-29.

'_exptl_absorpt_correction_type' value 'Multi-scan' changed
to 'multi-scan' according to
'/home/saulius/struct/CIF-dictionaries/cif_core.dic' dictionary named
'cif_core.dic' version 2.4.1 from 2010-06-29.

Automatic conversion script
Id: cif_fix_enum 1527 2010-12-29 10:47:43Z saulius 
;
_cod_original_sg_symbol_Hall '-P 2ac 2ab '
_cod_database_code 4309226

loop_
_symmetry_equiv_pos_as_xyz
'x, y, z'
'-x+1/2, -y, z+1/2'
'-x, y+1/2, -z+1/2'
'x+1/2, -y+1/2, -z'
'-x, -y, -z'
'x-1/2, y, -z-1/2'
'x, -y-1/2, z-1/2'
'-x-1/2, y-1/2, z'

loop_
_atom_site_label
_atom_site_type_symbol
_atom_site_fract_x
_atom_site_fract_y
_atom_site_fract_z
_atom_site_U_iso_or_equiv
_atom_site_adp_type
_atom_site_occupancy
_atom_site_symmetry_multiplicity
_atom_site_calc_flag
_atom_site_refinement_flags
_atom_site_disorder_assembly
_atom_site_disorder_group
Pb1 Pb 0.204474(14) 0.194009(15) 0.077109(15) 0.05212(14) Uani 1 1 d . C .
Cl1 Cl 0.31389(14) 0.33589(15) 0.00044(11) 0.0773(7) Uani 1 1 d . . .
Cl2 Cl 0.00963(9) 0.04342(12) 0.30937(9) 0.0582(5) Uani 1 1 d DU . .
O1 O 0.1586(4) 0.2240(3) 0.2030(3) 0.084(2) Uani 1 1 d . . .
O2 O 0.1542(3) 0.3369(3) 0.1178(3) 0.0751(18) Uani 1 1 d . C .
O3 O 0.0835(3) 0.1353(3) 0.0691(3) 0.0769(18) Uani 1 1 d D . .
O4 O 0.1833(3) 0.0489(3) 0.1113(3) 0.0605(13) Uani 1 1 d . . .
O5 O 0.2983(6) 0.4014(5) -0.0298(5) 0.170(5) Uani 1 1 d . . .
O6 O 0.2972(5) 0.3401(7) 0.0655(4) 0.134(4) Uani 1 1 d . . .
O7 O 0.2744(4) 0.2773(4) -0.0232(4) 0.103(2) Uani 1 1 d . . .
O8 O 0.3740(5) 0.3230(8) -0.0066(7) 0.188(6) Uani 1 1 d . . .
O9 O -0.0124(5) 0.0938(5) 0.2607(4) 0.125(3) Uani 1 1 d DU A .
O10 O 0.0386(3) 0.0871(4) 0.3577(3) 0.0835(18) Uani 1 1 d DU A .
O11A O 0.0540(6) -0.0036(9) 0.2810(8) 0.111(5) Uani 0.74(3) 1 d PDU A 1
O12A O -0.0462(5) 0.0098(7) 0.3314(6) 0.102(5) Uani 0.74(3) 1 d PDU A 1
O11B O 0.0600(14) 0.018(2) 0.2680(17) 0.104(9) Uani 0.26(3) 1 d PDU A 2
O12B O -0.017(3) -0.0219(19) 0.3369(10) 0.132(14) Uani 0.26(3) 1 d PDU A 2
N1 N 0.1077(3) 0.2687(3) 0.0000(3) 0.0505(14) Uani 1 1 d . . .
N2 N 0.1956(2) 0.1219(3) -0.0455(3) 0.0399(12) Uani 1 1 d . . .
N3 N 0.3133(2) 0.1197(3) 0.0239(2) 0.0386(12) Uani 1 1 d . . .
N4 N 0.3297(3) 0.1874(3) 0.1437(3) 0.0446(13) Uani 1 1 d . . .
N5 N 0.2396(3) 0.0988(3) 0.2354(3) 0.0558(16) Uani 1 1 d . C .
C1 C 0.3710(3) 0.1227(4) 0.0518(3) 0.0417(14) Uani 1 1 d . C .
C2 C 0.4256(3) 0.0900(4) 0.0236(3) 0.0453(15) Uani 1 1 d . . .
H2 H 0.4655 0.0923 0.0443 0.054 Uiso 1 1 d R C .
C3 C 0.4206(4) 0.0551(4) -0.0348(4) 0.0553(18) Uani 1 1 d . C .
H3 H 0.4568 0.0338 -0.0544 0.066 Uiso 1 1 d R . .
C4 C 0.3602(4) 0.0520(4) -0.0638(3) 0.0520(17) Uani 1 1 d . . .
H4 H 0.3549 0.0270 -0.1027 0.062 Uiso 1 1 d R C .
C5 C 0.3084(3) 0.0860(4) -0.0343(3) 0.0423(15) Uani 1 1 d . C .
C6 C 0.2450(4) 0.0874(4) -0.0668(3) 0.0461(16) Uani 1 1 d . C .
H6 H 0.2408 0.0607 -0.1051 0.055 Uiso 1 1 d R . .
C7 C 0.1377(3) 0.1171(4) -0.0845(3) 0.0457(16) Uani 1 1 d . C .
C8 C 0.1200(4) 0.0469(5) -0.1096(4) 0.0579(18) Uani 1 1 d . . .
H8 H 0.1444 0.0040 -0.1004 0.069 Uiso 1 1 d R C .
C9 C 0.0659(4) 0.0419(6) -0.1489(4) 0.064(2) Uani 1 1 d . C .
H9 H 0.0529 -0.0048 -0.1652 0.076 Uiso 1 1 d R . .
C10 C 0.0317(4) 0.1044(5) -0.1633(4) 0.068(2) Uani 1 1 d . . .
H10 H -0.0037 0.1008 -0.1909 0.081 Uiso 1 1 d R C .
C11 C 0.0480(4) 0.1733(5) -0.1378(4) 0.061(2) Uani 1 1 d . C .
H11 H 0.0237 0.2159 -0.1483 0.073 Uiso 1 1 d R . .
C12 C 0.1019(3) 0.1806(4) -0.0957(4) 0.0480(17) Uani 1 1 d . . .
C13 C 0.1181(4) 0.2573(4) -0.0700(3) 0.0545(18) Uani 1 1 d . C .
H13A H 0.1633 0.2678 -0.0795 0.065 Uiso 1 1 calc R . .
H13B H 0.0921 0.2944 -0.0929 0.065 Uiso 1 1 calc R . .
C14 C 0.0419(4) 0.2469(5) 0.0210(5) 0.068(2) Uani 1 1 d D C .
H14A H 0.0324 0.2729 0.0609 0.082 Uiso 1 1 calc R B 1
H14B H 0.0110 0.2647 -0.0108 0.082 Uiso 1 1 calc R B 1
C15A C 0.0317(6) 0.1686(9) 0.0304(7) 0.099(7) Uani 0.69(2) 1 d PD C 1
H15A H 0.0300 0.1434 -0.0110 0.119 Uiso 0.69(2) 1 calc PR C 1
H15B H -0.0096 0.1608 0.0517 0.119 Uiso 0.69(2) 1 calc PR C 1
C16A C 0.0794(7) 0.0545(7) 0.0651(8) 0.083(6) Uani 0.69(2) 1 d PD C 1
H16A H 0.0352 0.0393 0.0747 0.100 Uiso 0.69(2) 1 calc PR C 1
H16B H 0.0888 0.0393 0.0213 0.100 Uiso 0.69(2) 1 calc PR C 1
C15B C 0.0455(15) 0.2050(12) 0.0788(10) 0.081(11) Uani 0.31(2) 1 d PDU C 2
H15C H 0.0020 0.1921 0.0930 0.097 Uiso 0.31(2) 1 calc PR C 2
H15D H 0.0657 0.2356 0.1119 0.097 Uiso 0.31(2) 1 calc PR C 2
C16B C 0.0684(10) 0.0668(12) 0.1007(17) 0.067(9) Uani 0.31(2) 1 d PDU C 2
H16C H 0.0531 0.0783 0.1437 0.080 Uiso 0.31(2) 1 calc PR C 2
H16D H 0.0333 0.0420 0.0779 0.080 Uiso 0.31(2) 1 calc PR C 2
C17 C 0.1204(5) 0.0169(5) 0.1053(6) 0.093(3) Uani 1 1 d D C .
H17A H 0.1248 -0.0347 0.0901 0.112 Uiso 1 1 calc R D 1
H17B H 0.1007 0.0149 0.1476 0.112 Uiso 1 1 calc R D 1
C18 C 0.2288(5) 0.0068(4) 0.1504(4) 0.064(2) Uani 1 1 d . C .
H18A H 0.2728 0.0204 0.1384 0.077 Uiso 1 1 d R . .
H18B H 0.2233 -0.0470 0.1424 0.077 Uiso 1 1 d R . .
C19 C 0.2189(5) 0.0226(4) 0.2193(4) 0.068(2) Uani 1 1 d . . .
H19A H 0.1733 0.0166 0.2298 0.082 Uiso 1 1 d R C .
H19B H 0.2435 -0.0136 0.2445 0.082 Uiso 1 1 d R . .
C20 C 0.3084(4) 0.1018(5) 0.2573(4) 0.065(2) Uani 1 1 d . . .
H20A H 0.3350 0.0718 0.2283 0.078 Uiso 1 1 calc R C .
H20B H 0.3115 0.0793 0.2997 0.078 Uiso 1 1 calc R . .
C21 C 0.3344(4) 0.1804(4) 0.2597(4) 0.059(2) Uani 1 1 d . C .
C22 C 0.3490(6) 0.2142(7) 0.3172(5) 0.091(3) Uani 1 1 d . . .
H22 H 0.3430 0.1878 0.3554 0.109 Uiso 1 1 d R C .
C23 C 0.3727(6) 0.2898(8) 0.3180(6) 0.103(4) Uani 1 1 d . C .
H23 H 0.3836 0.3113 0.3573 0.124 Uiso 1 1 d R . .
C24 C 0.3799(5) 0.3296(6) 0.2664(6) 0.088(3) Uani 1 1 d . . .
H24 H 0.3935 0.3798 0.2683 0.106 Uiso 1 1 d R C .
C25 C 0.3664(4) 0.2946(4) 0.2068(5) 0.066(2) Uani 1 1 d . C .
H25 H 0.3737 0.3212 0.1689 0.080 Uiso 1 1 d R . .
C26 C 0.3434(3) 0.2220(4) 0.2038(3) 0.0491(16) Uani 1 1 d . C .
C27 C 0.3772(3) 0.1603(4) 0.1128(4) 0.0496(17) Uani 1 1 d . C .
H27 H 0.4182 0.1632 0.1314 0.060 Uiso 1 1 d R . .
C28 C 0.1967(4) 0.1368(5) 0.2817(4) 0.065(2) Uani 1 1 d . . .
H28A H 0.1819 0.1007 0.3135 0.078 Uiso 1 1 d R C .
H28B H 0.2206 0.1764 0.3037 0.078 Uiso 1 1 d R . .
C29 C 0.1412(5) 0.1697(5) 0.2490(4) 0.077(3) Uani 1 1 d . C .
H29A H 0.1170 0.1296 0.2280 0.093 Uiso 1 1 d R . .
H29B H 0.1128 0.1930 0.2805 0.093 Uiso 1 1 d R . .
C30 C 0.1715(6) 0.3002(5) 0.2249(5) 0.081(3) Uani 1 1 d . . .
H30A H 0.1567 0.3062 0.2688 0.097 Uiso 1 1 d R . .
H30B H 0.2178 0.3104 0.2236 0.097 Uiso 1 1 d R . .
C31 C 0.1388(6) 0.3517(5) 0.1842(4) 0.087(3) Uani 1 1 d . . .
H31A H 0.1510 0.4031 0.1952 0.104 Uiso 1 1 d R . .
H31B H 0.0923 0.3466 0.1906 0.104 Uiso 1 1 d R . .
C32 C 0.1128(6) 0.3784(5) 0.0764(4) 0.085(3) Uani 1 1 d . . .
H32A H 0.1244 0.4316 0.0781 0.102 Uiso 1 1 d R C .
H32B H 0.0681 0.3735 0.0905 0.102 Uiso 1 1 d R . .
C33 C 0.1193(5) 0.3513(4) 0.0108(4) 0.071(2) Uani 1 1 d . C .
H33A H 0.1626 0.3633 -0.0043 0.085 Uiso 1 1 d R . .
H33B H 0.0889 0.3792 -0.0158 0.085 Uiso 1 1 d R . .

loop_
_atom_site_aniso_label
_atom_site_aniso_U_11
_atom_site_aniso_U_22
_atom_site_aniso_U_33
_atom_site_aniso_U_23
_atom_site_aniso_U_13
_atom_site_aniso_U_12
Pb1 0.04483(19) 0.04410(19) 0.0674(2) 0.00066(12) 0.00651(13) 0.00266(11)
Cl1 0.0946(17) 0.0695(14) 0.0678(14) 0.0024(11) 0.0095(12) -0.0336(13)
Cl2 0.0465(10) 0.0747(13) 0.0536(10) -0.0089(9) -0.0012(8) -0.0008(9)
O1 0.139(6) 0.044(3) 0.067(4) 0.009(3) 0.034(4) 0.020(4)
O2 0.123(5) 0.044(3) 0.058(3) -0.004(3) -0.002(3) 0.022(3)
O3 0.041(3) 0.069(4) 0.120(5) 0.023(3) 0.003(3) -0.004(3)
O4 0.068(3) 0.050(3) 0.064(3) 0.007(3) 0.003(3) -0.001(3)
O5 0.258(15) 0.088(6) 0.163(10) 0.059(6) -0.031(8) -0.069(7)
O6 0.202(13) 0.097(7) 0.102(7) -0.002(5) 0.002(6) 0.004(6)
O7 0.113(6) 0.078(5) 0.119(6) 0.008(4) -0.015(5) -0.025(5)
O8 0.085(7) 0.260(15) 0.219(14) 0.042(11) 0.020(8) -0.037(8)
O9 0.132(7) 0.126(7) 0.116(6) 0.030(5) -0.037(5) -0.003(5)
O10 0.079(4) 0.102(5) 0.069(3) -0.023(3) 0.001(3) -0.032(4)
O11A 0.081(7) 0.078(9) 0.175(12) -0.047(8) 0.013(7) -0.002(5)
O12A 0.082(7) 0.090(8) 0.134(10) -0.036(6) 0.034(6) -0.044(6)
O11B 0.124(19) 0.041(15) 0.15(2) -0.027(13) 0.086(15) -0.031(10)
O12B 0.19(3) 0.17(2) 0.036(14) 0.011(13) -0.001(15) -0.13(2)
N1 0.051(3) 0.036(3) 0.065(4) 0.004(3) -0.010(3) 0.012(3)
N2 0.037(3) 0.042(3) 0.042(3) -0.001(2) -0.010(2) -0.002(2)
N3 0.035(3) 0.034(3) 0.046(3) 0.003(2) -0.001(2) -0.001(2)
N4 0.045(3) 0.046(3) 0.043(3) -0.002(2) -0.005(3) -0.005(2)
N5 0.070(4) 0.033(3) 0.064(4) 0.005(3) 0.016(3) -0.002(3)
C1 0.041(4) 0.034(3) 0.051(4) 0.007(3) -0.004(3) -0.004(3)
C2 0.030(3) 0.047(4) 0.059(4) 0.007(3) -0.006(3) 0.004(3)
C3 0.046(4) 0.044(4) 0.075(5) 0.005(4) 0.011(4) 0.006(3)
C4 0.050(4) 0.051(4) 0.055(4) -0.004(3) 0.001(3) 0.009(3)
C5 0.046(4) 0.036(3) 0.044(4) -0.004(3) -0.002(3) 0.004(3)
C6 0.045(4) 0.051(4) 0.042(4) -0.007(3) -0.003(3) 0.003(3)
C7 0.040(4) 0.055(4) 0.042(4) 0.002(3) -0.002(3) -0.003(3)
C8 0.055(5) 0.058(5) 0.060(4) -0.009(4) -0.008(4) -0.004(4)
C9 0.047(4) 0.086(6) 0.057(5) -0.013(4) -0.001(4) -0.013(4)
C10 0.048(4) 0.089(7) 0.066(5) -0.009(5) -0.010(4) -0.010(4)
C11 0.043(4) 0.083(6) 0.056(4) 0.013(4) -0.005(3) 0.005(4)
C12 0.040(4) 0.058(4) 0.046(4) 0.006(3) -0.003(3) 0.002(3)
C13 0.051(4) 0.052(4) 0.061(5) 0.014(3) -0.009(3) 0.010(3)
C14 0.059(5) 0.066(5) 0.080(6) 0.003(4) 0.008(4) 0.023(4)
C15A 0.037(7) 0.17(2) 0.085(11) 0.015(11) 0.005(7) 0.000(9)
C16A 0.060(8) 0.121(14) 0.069(10) 0.039(8) -0.020(7) -0.048(9)
C15B 0.068(13) 0.083(13) 0.091(14) -0.003(9) -0.004(9) -0.023(9)
C16B 0.065(12) 0.071(12) 0.064(12) 0.019(9) 0.002(9) -0.016(8)
C17 0.081(7) 0.046(5) 0.153(10) -0.012(6) 0.008(7) -0.015(5)
C18 0.086(6) 0.035(4) 0.071(5) -0.001(3) 0.004(5) 0.011(4)
C19 0.097(7) 0.038(4) 0.069(5) 0.012(4) -0.006(5) 0.002(4)
C20 0.077(6) 0.062(5) 0.056(5) 0.011(4) 0.003(4) 0.014(4)
C21 0.062(5) 0.059(5) 0.055(5) -0.008(4) -0.005(4) 0.003(4)
C22 0.103(8) 0.121(9) 0.049(5) -0.006(5) 0.005(5) 0.011(7)
C23 0.110(9) 0.112(10) 0.088(8) -0.065(7) -0.010(7) -0.004(7)
C24 0.095(8) 0.075(6) 0.095(8) -0.028(6) -0.001(6) -0.018(6)
C25 0.066(5) 0.056(5) 0.077(6) -0.015(4) 0.006(4) -0.016(4)
C26 0.045(4) 0.050(4) 0.052(4) -0.012(3) -0.003(3) -0.003(3)
C27 0.038(4) 0.043(4) 0.068(5) 0.001(3) -0.015(3) -0.004(3)
C28 0.080(6) 0.054(5) 0.062(5) 0.013(4) 0.021(4) 0.001(4)
C29 0.092(7) 0.065(5) 0.075(6) 0.002(5) 0.037(5) 0.017(5)
C30 0.108(8) 0.066(6) 0.068(6) -0.003(5) 0.011(6) 0.009(5)
C31 0.128(9) 0.057(5) 0.075(6) -0.019(5) -0.013(6) 0.019(6)
C32 0.129(9) 0.052(5) 0.073(6) 0.010(4) -0.009(6) 0.038(6)
C33 0.090(6) 0.042(4) 0.080(6) -0.002(4) -0.016(5) 0.027(4)

loop_
_atom_type_symbol
_atom_type_description
_atom_type_scat_dispersion_real
_atom_type_scat_dispersion_imag
_atom_type_scat_source
Pb Pb -3.3944 10.1111 'International Tables Vol C Tables 4.2.6.8 and 6.1.1.4'
Cl Cl 0.1484 0.1585 'International Tables Vol C Tables 4.2.6.8 and 6.1.1.4'
O O 0.0106 0.0060 'International Tables Vol C Tables 4.2.6.8 and 6.1.1.4'
N N 0.0061 0.0033 'International Tables Vol C Tables 4.2.6.8 and 6.1.1.4'
C C 0.0033 0.0016 'International Tables Vol C Tables 4.2.6.8 and 6.1.1.4'
H H 0.0000 0.0000 'International Tables Vol C Tables 4.2.6.8 and 6.1.1.4'

loop_
_geom_angle_atom_site_label_1
_geom_angle_atom_site_label_2
_geom_angle_atom_site_label_3
_geom_angle
_geom_angle_site_symmetry_1
_geom_angle_site_symmetry_3
_geom_angle_publ_flag
O4 Pb1 O3 60.16(17) . . ?
O4 Pb1 N3 77.88(16) . . ?
O3 Pb1 N3 121.93(17) . . ?
O4 Pb1 O1 83.13(16) . . ?
O3 Pb1 O1 79.8(2) . . ?
N3 Pb1 O1 135.55(17) . . ?
O4 Pb1 O2 134.70(18) . . ?
O3 Pb1 O2 91.3(2) . . ?
N3 Pb1 O2 144.55(17) . . ?
O1 Pb1 O2 55.94(15) . . ?
O4 Pb1 N2 78.53(16) . . ?
O3 Pb1 N2 73.44(17) . . ?
N3 Pb1 N2 59.54(14) . . ?
O1 Pb1 N2 152.54(18) . . ?
O2 Pb1 N2 129.46(16) . . ?
O4 Pb1 N1 118.07(17) . . ?
O3 Pb1 N1 60.21(17) . . ?
N3 Pb1 N1 122.94(16) . . ?
O1 Pb1 N1 101.47(19) . . ?
O2 Pb1 N1 60.62(17) . . ?
N2 Pb1 N1 70.28(16) . . ?
O4 Pb1 N4 88.84(16) . . ?
O3 Pb1 N4 145.59(16) . . ?
N3 Pb1 N4 57.88(15) . . ?
O1 Pb1 N4 82.15(19) . . ?
O2 Pb1 N4 102.36(17) . . ?
N2 Pb1 N4 117.42(15) . . ?
N1 Pb1 N4 153.04(16) . . ?
O8 Cl1 O5 109.3(8) . . ?
O8 Cl1 O6 111.2(8) . . ?
O5 Cl1 O6 110.3(8) . . ?
O8 Cl1 O7 113.1(8) . . ?
O5 Cl1 O7 109.3(6) . . ?
O6 Cl1 O7 103.6(6) . . ?
O11A Cl2 O12A 116.1(7) . . ?
O11A Cl2 O12B 86(2) . . ?
O11A Cl2 O10 111.0(6) . . ?
O12A Cl2 O10 110.8(5) . . ?
O12B Cl2 O10 109.0(10) . . ?
O12A Cl2 O11B 132.6(13) . . ?
O12B Cl2 O11B 105.7(14) . . ?
O10 Cl2 O11B 107.3(12) . . ?
O11A Cl2 O9 106.6(9) . . ?
O12A Cl2 O9 104.0(7) . . ?
O12B Cl2 O9 133(2) . . ?
O10 Cl2 O9 107.6(5) . . ?
O11B Cl2 O9 90(2) . . ?
C29 O1 C30 118.0(7) . . ?
C29 O1 Pb1 126.0(5) . . ?
C30 O1 Pb1 113.8(5) . . ?
C32 O2 C31 110.9(7) . . ?
C32 O2 Pb1 119.7(5) . . ?
C31 O2 Pb1 121.6(5) . . ?
C16B O3 C15A 116.3(14) . . ?
C16A O3 C15A 109.1(9) . . ?
C16B O3 C15B 122.4(15) . . ?
C16A O3 C15B 144.1(15) . . ?
C15A O3 C15B 49.5(13) . . ?
C16B O3 Pb1 120.1(11) . . ?
C16A O3 Pb1 116.1(7) . . ?
C15A O3 Pb1 123.6(6) . . ?
C15B O3 Pb1 99.2(13) . . ?
C17 O4 C18 115.9(7) . . ?
C17 O4 Pb1 120.2(5) . . ?
C18 O4 Pb1 122.2(5) . . ?
C14 N1 C13 112.8(6) . . ?
C14 N1 C33 110.9(6) . . ?
C13 N1 C33 104.8(6) . . ?
C14 N1 Pb1 110.6(4) . . ?
C13 N1 Pb1 112.7(4) . . ?
C33 N1 Pb1 104.7(4) . . ?
C6 N2 C7 116.0(6) . . ?
C6 N2 Pb1 118.4(4) . . ?
C7 N2 Pb1 125.5(4) . . ?
C1 N3 C5 118.5(6) . . ?
C1 N3 Pb1 121.4(4) . . ?
C5 N3 Pb1 119.8(4) . . ?
C27 N4 C26 117.2(6) . . ?
C27 N4 Pb1 117.1(4) . . ?
C26 N4 Pb1 125.0(4) . . ?
C19 N5 C28 113.5(6) . . ?
C19 N5 C20 112.4(6) . . ?
C28 N5 C20 110.8(7) . . ?
N3 C1 C2 121.4(6) . . ?
N3 C1 C27 119.1(6) . . ?
C2 C1 C27 119.5(6) . . ?
C3 C2 C1 120.1(6) . . ?
C3 C2 H2 119.9 . . ?
C1 C2 H2 120.0 . . ?
C2 C3 C4 118.3(7) . . ?
C2 C3 H3 120.9 . . ?
C4 C3 H3 120.8 . . ?
C5 C4 C3 119.1(7) . . ?
C5 C4 H4 120.5 . . ?
C3 C4 H4 120.4 . . ?
N3 C5 C4 122.5(6) . . ?
N3 C5 C6 118.0(6) . . ?
C4 C5 C6 119.5(6) . . ?
N2 C6 C5 124.1(6) . . ?
N2 C6 H6 118.0 . . ?
C5 C6 H6 117.9 . . ?
C12 C7 C8 121.8(7) . . ?
C12 C7 N2 119.6(7) . . ?
C8 C7 N2 118.6(7) . . ?
C9 C8 C7 119.3(8) . . ?
C9 C8 H8 120.3 . . ?
C7 C8 H8 120.4 . . ?
C10 C9 C8 120.0(8) . . ?
C10 C9 H9 119.8 . . ?
C8 C9 H9 120.2 . . ?
C9 C10 C11 121.1(8) . . ?
C9 C10 H10 119.5 . . ?
C11 C10 H10 119.4 . . ?
C10 C11 C12 120.7(8) . . ?
C10 C11 H11 119.8 . . ?
C12 C11 H11 119.5 . . ?
C7 C12 C11 117.0(7) . . ?
C7 C12 C13 124.5(6) . . ?
C11 C12 C13 118.5(7) . . ?
N1 C13 C12 116.2(6) . . ?
N1 C13 H13A 108.2 . . ?
C12 C13 H13A 108.2 . . ?
N1 C13 H13B 108.2 . . ?
C12 C13 H13B 108.2 . . ?
H13A C13 H13B 107.4 . . ?
C15B C14 C15A 51.5(12) . . ?
C15B C14 N1 109.9(14) . . ?
C15A C14 N1 115.6(8) . . ?
C15B C14 H14A 61.9 . . ?
C15A C14 H14A 108.4 . . ?
N1 C14 H14A 108.4 . . ?
C15B C14 H14B 141.7 . . ?
C15A C14 H14B 108.4 . . ?
N1 C14 H14B 108.4 . . ?
H14A C14 H14B 107.4 . . ?
C14 C15A O3 111.3(10) . . ?
C14 C15A H15A 109.4 . . ?
O3 C15A H15A 109.4 . . ?
C14 C15A H15B 109.4 . . ?
O3 C15A H15B 109.4 . . ?
H15A C15A H15B 108.0 . . ?
C17 C16A O3 114.5(9) . . ?
C17 C16A H16A 108.6 . . ?
O3 C16A H16A 108.6 . . ?
C17 C16A H16B 108.6 . . ?
O3 C16A H16B 108.6 . . ?
H16A C16A H16B 107.6 . . ?
C14 C15B O3 110.4(14) . . ?
C14 C15B H15C 109.6 . . ?
O3 C15B H15C 109.6 . . ?
C14 C15B H15D 109.6 . . ?
O3 C15B H15D 109.6 . . ?
H15C C15B H15D 108.1 . . ?
C17 C16B O3 114.0(14) . . ?
C17 C16B H16C 108.8 . . ?
O3 C16B H16C 108.8 . . ?
C17 C16B H16D 108.8 . . ?
O3 C16B H16D 108.8 . . ?
H16C C16B H16D 107.7 . . ?
C16A C17 O4 115.2(9) . . ?
C16B C17 O4 117.2(13) . . ?
C16A C17 H17A 108.5 . . ?
C16B C17 H17A 130.3 . . ?
O4 C17 H17A 108.5 . . ?
C16A C17 H17B 108.5 . . ?
C16B C17 H17B 76.3 . . ?
O4 C17 H17B 108.5 . . ?
H17A C17 H17B 107.5 . . ?
O4 C18 C19 111.1(7) . . ?
O4 C18 H18A 109.4 . . ?
C19 C18 H18A 109.4 . . ?
O4 C18 H18B 109.4 . . ?
C19 C18 H18B 109.5 . . ?
H18A C18 H18B 108.0 . . ?
N5 C19 C18 111.0(7) . . ?
N5 C19 H19A 109.4 . . ?
C18 C19 H19A 109.5 . . ?
N5 C19 H19B 109.5 . . ?
C18 C19 H19B 109.3 . . ?
H19A C19 H19B 108.1 . . ?
N5 C20 C21 112.6(6) . . ?
N5 C20 H20A 109.1 . . ?
C21 C20 H20A 109.1 . . ?
N5 C20 H20B 109.1 . . ?
C21 C20 H20B 109.1 . . ?
H20A C20 H20B 107.8 . . ?
C22 C21 C26 118.2(8) . . ?
C22 C21 C20 121.0(9) . . ?
C26 C21 C20 120.9(7) . . ?
C21 C22 C23 119.6(10) . . ?
C21 C22 H22 120.0 . . ?
C23 C22 H22 120.4 . . ?
C24 C23 C22 122.7(10) . . ?
C24 C23 H23 118.7 . . ?
C22 C23 H23 118.6 . . ?
C23 C24 C25 118.0(10) . . ?
C23 C24 H24 121.1 . . ?
C25 C24 H24 120.9 . . ?
C26 C25 C24 121.2(9) . . ?
C26 C25 H25 119.4 . . ?
C24 C25 H25 119.5 . . ?
C25 C26 C21 120.3(7) . . ?
C25 C26 N4 120.8(7) . . ?
C21 C26 N4 118.9(6) . . ?
N4 C27 C1 123.7(6) . . ?
N4 C27 H27 118.1 . . ?
C1 C27 H27 118.2 . . ?
C29 C28 N5 110.4(7) . . ?
C29 C28 H28A 109.7 . . ?
N5 C28 H28A 109.6 . . ?
C29 C28 H28B 109.4 . . ?
N5 C28 H28B 109.6 . . ?
H28A C28 H28B 108.1 . . ?
O1 C29 C28 113.0(8) . . ?
O1 C29 H29A 108.9 . . ?
C28 C29 H29A 108.8 . . ?
O1 C29 H29B 109.0 . . ?
C28 C29 H29B 109.1 . . ?
H29A C29 H29B 107.8 . . ?
C31 C30 O1 108.9(9) . . ?
C31 C30 H30A 110.1 . . ?
O1 C30 H30A 109.9 . . ?
C31 C30 H30B 109.5 . . ?
O1 C30 H30B 110.2 . . ?
H30A C30 H30B 108.3 . . ?
C30 C31 O2 110.6(8) . . ?
C30 C31 H31A 109.8 . . ?
O2 C31 H31A 109.8 . . ?
C30 C31 H31B 109.2 . . ?
O2 C31 H31B 109.4 . . ?
H31A C31 H31B 108.1 . . ?
O2 C32 C33 110.2(7) . . ?
O2 C32 H32A 109.3 . . ?
C33 C32 H32A 109.3 . . ?
O2 C32 H32B 109.9 . . ?
C33 C32 H32B 110.0 . . ?
H32A C32 H32B 108.1 . . ?
C32 C33 N1 116.6(7) . . ?
C32 C33 H33A 108.5 . . ?
N1 C33 H33A 108.1 . . ?
C32 C33 H33B 108.1 . . ?
N1 C33 H33B 107.9 . . ?
H33A C33 H33B 107.3 . . ?

loop_
_geom_bond_atom_site_label_1
_geom_bond_atom_site_label_2
_geom_bond_distance
_geom_bond_site_symmetry_2
_geom_bond_publ_flag
Pb1 O4 2.696(5) . ?
Pb1 O3 2.704(6) . ?
Pb1 N3 2.824(5) . ?
Pb1 O1 2.836(6) . ?
Pb1 O2 2.857(5) . ?
Pb1 N2 2.858(5) . ?
Pb1 N1 2.878(5) . ?
Pb1 N4 2.929(6) . ?
Cl1 O8 1.268(12) . ?
Cl1 O5 1.356(9) . ?
Cl1 O6 1.399(9) . ?
Cl1 O7 1.405(8) . ?
Cl2 O11A 1.369(9) . ?
Cl2 O12A 1.373(8) . ?
Cl2 O12B 1.397(13) . ?
Cl2 O10 1.401(5) . ?
Cl2 O11B 1.420(14) . ?
Cl2 O9 1.424(7) . ?
O1 C29 1.401(10) . ?
O1 C30 1.445(10) . ?
O2 C32 1.417(10) . ?
O2 C31 1.442(10) . ?
O3 C16B 1.413(16) . ?
O3 C16A 1.432(13) . ?
O3 C15A 1.459(12) . ?
O3 C15B 1.473(17) . ?
O4 C17 1.419(11) . ?
O4 C18 1.448(10) . ?
N1 C14 1.475(10) . ?
N1 C13 1.485(9) . ?
N1 C33 1.496(10) . ?
N2 C6 1.265(9) . ?
N2 C7 1.445(8) . ?
N3 C1 1.323(8) . ?
N3 C5 1.353(8) . ?
N4 C27 1.264(9) . ?
N4 C26 1.422(9) . ?
N5 C19 1.452(10) . ?
N5 C28 1.470(10) . ?
N5 C20 1.490(11) . ?
C1 C2 1.394(9) . ?
C1 C27 1.439(10) . ?
C2 C3 1.365(10) . ?
C2 H2 0.9301 . ?
C3 C4 1.383(10) . ?
C3 H3 0.9299 . ?
C4 C5 1.369(9) . ?
C4 H4 0.9299 . ?
C5 C6 1.472(9) . ?
C6 H6 0.9300 . ?
C7 C12 1.362(10) . ?
C7 C8 1.395(10) . ?
C8 C9 1.384(10) . ?
C8 H8 0.9301 . ?
C9 C10 1.343(12) . ?
C9 H9 0.9301 . ?
C10 C11 1.370(11) . ?
C10 H10 0.9300 . ?
C11 C12 1.422(10) . ?
C11 H11 0.9300 . ?
C12 C13 1.495(11) . ?
C13 H13A 0.9700 . ?
C13 H13B 0.9700 . ?
C14 C15B 1.414(17) . ?
C14 C15A 1.413(15) . ?
C14 H14A 0.9700 . ?
C14 H14B 0.9700 . ?
C15A H15A 0.9700 . ?
C15A H15B 0.9700 . ?
C16A C17 1.360(13) . ?
C16A H16A 0.9700 . ?
C16A H16B 0.9700 . ?
C15B H15C 0.9700 . ?
C15B H15D 0.9700 . ?
C16B C17 1.388(18) . ?
C16B H16C 0.9700 . ?
C16B H16D 0.9700 . ?
C17 H17A 0.9700 . ?
C17 H17B 0.9700 . ?
C18 C19 1.475(11) . ?
C18 H18A 0.9700 . ?
C18 H18B 0.9700 . ?
C19 H19A 0.9700 . ?
C19 H19B 0.9699 . ?
C20 C21 1.490(11) . ?
C20 H20A 0.9700 . ?
C20 H20B 0.9700 . ?
C21 C22 1.370(13) . ?
C21 C26 1.388(11) . ?
C22 C23 1.422(16) . ?
C22 H22 0.9300 . ?
C23 C24 1.294(16) . ?
C23 H23 0.9300 . ?
C24 C25 1.412(14) . ?
C24 H24 0.9301 . ?
C25 C26 1.370(10) . ?
C25 H25 0.9300 . ?
C27 H27 0.9301 . ?
C28 C29 1.452(13) . ?
C28 H28A 0.9700 . ?
C28 H28B 0.9700 . ?
C29 H29A 0.9701 . ?
C29 H29B 0.9699 . ?
C30 C31 1.413(13) . ?
C30 H30A 0.9701 . ?
C30 H30B 0.9701 . ?
C31 H31A 0.9699 . ?
C31 H31B 0.9699 . ?
C32 C33 1.453(12) . ?
C32 H32A 0.9700 . ?
C32 H32B 0.9700 . ?
C33 H33A 0.9699 . ?
C33 H33B 0.9699 . ?

loop_
_geom_torsion_atom_site_label_1
_geom_torsion_atom_site_label_2
_geom_torsion_atom_site_label_3
_geom_torsion_atom_site_label_4
_geom_torsion
_geom_torsion_site_symmetry_1
_geom_torsion_site_symmetry_2
_geom_torsion_site_symmetry_3
_geom_torsion_site_symmetry_4
_geom_torsion_publ_flag
O4 Pb1 O1 C29 2.9(8) . . . . ?
O3 Pb1 O1 C29 63.7(8) . . . . ?
N3 Pb1 O1 C29 -61.9(8) . . . . ?
O2 Pb1 O1 C29 162.4(8) . . . . ?
N2 Pb1 O1 C29 51.1(9) . . . . ?
N1 Pb1 O1 C29 120.2(8) . . . . ?
N4 Pb1 O1 C29 -86.9(8) . . . . ?
O4 Pb1 O1 C30 165.8(7) . . . . ?
O3 Pb1 O1 C30 -133.3(7) . . . . ?
N3 Pb1 O1 C30 101.0(6) . . . . ?
O2 Pb1 O1 C30 -34.7(6) . . . . ?
N2 Pb1 O1 C30 -146.0(6) . . . . ?
N1 Pb1 O1 C30 -76.8(7) . . . . ?
N4 Pb1 O1 C30 76.1(7) . . . . ?
O4 Pb1 O2 C32 -109.6(7) . . . . ?
O3 Pb1 O2 C32 -62.2(7) . . . . ?
N3 Pb1 O2 C32 98.7(8) . . . . ?
O1 Pb1 O2 C32 -138.9(8) . . . . ?
N2 Pb1 O2 C32 7.3(8) . . . . ?
N1 Pb1 O2 C32 -7.9(7) . . . . ?
N4 Pb1 O2 C32 149.6(7) . . . . ?
O4 Pb1 O2 C31 36.8(8) . . . . ?
O3 Pb1 O2 C31 84.2(7) . . . . ?
N3 Pb1 O2 C31 -114.9(7) . . . . ?
O1 Pb1 O2 C31 7.5(7) . . . . ?
N2 Pb1 O2 C31 153.7(7) . . . . ?
N1 Pb1 O2 C31 138.5(7) . . . . ?
N4 Pb1 O2 C31 -64.0(7) . . . . ?
O4 Pb1 O3 C16B 15.3(17) . . . . ?
N3 Pb1 O3 C16B 65.3(18) . . . . ?
O1 Pb1 O3 C16B -72.6(17) . . . . ?
O2 Pb1 O3 C16B -127.6(17) . . . . ?
N2 Pb1 O3 C16B 101.4(18) . . . . ?
N1 Pb1 O3 C16B 177.7(18) . . . . ?
N4 Pb1 O3 C16B -13.2(18) . . . . ?
O4 Pb1 O3 C16A -21.8(8) . . . . ?
N3 Pb1 O3 C16A 28.2(8) . . . . ?
O1 Pb1 O3 C16A -109.7(8) . . . . ?
O2 Pb1 O3 C16A -164.8(8) . . . . ?
N2 Pb1 O3 C16A 64.2(8) . . . . ?
N1 Pb1 O3 C16A 140.6(8) . . . . ?
N4 Pb1 O3 C16A -50.4(9) . . . . ?
O4 Pb1 O3 C15A -161.4(9) . . . . ?
N3 Pb1 O3 C15A -111.4(9) . . . . ?
O1 Pb1 O3 C15A 110.7(9) . . . . ?
O2 Pb1 O3 C15A 55.7(9) . . . . ?
N2 Pb1 O3 C15A -75.4(9) . . . . ?
N1 Pb1 O3 C15A 1.0(9) . . . . ?
N4 Pb1 O3 C15A 170.0(8) . . . . ?
O4 Pb1 O3 C15B 151.6(9) . . . . ?
N3 Pb1 O3 C15B -158.4(8) . . . . ?
O1 Pb1 O3 C15B 63.6(8) . . . . ?
O2 Pb1 O3 C15B 8.6(8) . . . . ?
N2 Pb1 O3 C15B -122.4(8) . . . . ?
N1 Pb1 O3 C15B -46.0(8) . . . . ?
N4 Pb1 O3 C15B 123.0(8) . . . . ?
O3 Pb1 O4 C17 2.0(7) . . . . ?
N3 Pb1 O4 C17 -136.3(7) . . . . ?
O1 Pb1 O4 C17 84.1(7) . . . . ?
O2 Pb1 O4 C17 60.0(8) . . . . ?
N2 Pb1 O4 C17 -75.4(7) . . . . ?
N1 Pb1 O4 C17 -15.3(7) . . . . ?
N4 Pb1 O4 C17 166.3(7) . . . . ?
O3 Pb1 O4 C18 -162.2(6) . . . . ?
N3 Pb1 O4 C18 59.5(5) . . . . ?
O1 Pb1 O4 C18 -80.1(5) . . . . ?
O2 Pb1 O4 C18 -104.2(5) . . . . ?
N2 Pb1 O4 C18 120.4(5) . . . . ?
N1 Pb1 O4 C18 -179.5(5) . . . . ?
N4 Pb1 O4 C18 2.1(5) . . . . ?
O4 Pb1 N1 C14 39.2(5) . . . . ?
O3 Pb1 N1 C14 21.9(5) . . . . ?
N3 Pb1 N1 C14 132.7(5) . . . . ?
O1 Pb1 N1 C14 -49.1(5) . . . . ?
O2 Pb1 N1 C14 -88.7(5) . . . . ?
N2 Pb1 N1 C14 103.7(5) . . . . ?
N4 Pb1 N1 C14 -144.4(5) . . . . ?
O4 Pb1 N1 C13 -88.1(5) . . . . ?
O3 Pb1 N1 C13 -105.3(5) . . . . ?
N3 Pb1 N1 C13 5.5(5) . . . . ?
O1 Pb1 N1 C13 -176.3(5) . . . . ?
O2 Pb1 N1 C13 144.0(5) . . . . ?
N2 Pb1 N1 C13 -23.6(4) . . . . ?
N4 Pb1 N1 C13 88.4(6) . . . . ?
O4 Pb1 N1 C33 158.6(5) . . . . ?
O3 Pb1 N1 C33 141.4(5) . . . . ?
N3 Pb1 N1 C33 -107.8(5) . . . . ?
O1 Pb1 N1 C33 70.4(5) . . . . ?
O2 Pb1 N1 C33 30.7(5) . . . . ?
N2 Pb1 N1 C33 -136.9(5) . . . . ?
N4 Pb1 N1 C33 -24.9(7) . . . . ?
O4 Pb1 N2 C6 -80.6(5) . . . . ?
O3 Pb1 N2 C6 -142.6(5) . . . . ?
N3 Pb1 N2 C6 2.0(5) . . . . ?
O1 Pb1 N2 C6 -129.6(5) . . . . ?
O2 Pb1 N2 C6 139.7(5) . . . . ?
N1 Pb1 N2 C6 153.8(6) . . . . ?
N4 Pb1 N2 C6 2.1(6) . . . . ?
O4 Pb1 N2 C7 95.4(5) . . . . ?
O3 Pb1 N2 C7 33.4(5) . . . . ?
N3 Pb1 N2 C7 177.9(6) . . . . ?
O1 Pb1 N2 C7 46.3(7) . . . . ?
O2 Pb1 N2 C7 -44.3(6) . . . . ?
N1 Pb1 N2 C7 -30.3(5) . . . . ?
N4 Pb1 N2 C7 178.0(5) . . . . ?
O4 Pb1 N3 C1 -102.2(5) . . . . ?
O3 Pb1 N3 C1 -145.1(4) . . . . ?
O1 Pb1 N3 C1 -35.4(6) . . . . ?
O2 Pb1 N3 C1 57.6(6) . . . . ?
N2 Pb1 N3 C1 174.1(5) . . . . ?
N1 Pb1 N3 C1 142.0(5) . . . . ?
N4 Pb1 N3 C1 -5.9(4) . . . . ?
O4 Pb1 N3 C5 83.8(5) . . . . ?
O3 Pb1 N3 C5 41.0(5) . . . . ?
O1 Pb1 N3 C5 150.7(4) . . . . ?
O2 Pb1 N3 C5 -116.3(5) . . . . ?
N2 Pb1 N3 C5 0.1(4) . . . . ?
N1 Pb1 N3 C5 -31.9(5) . . . . ?
N4 Pb1 N3 C5 -179.8(5) . . . . ?
O4 Pb1 N4 C27 84.1(5) . . . . ?
O3 Pb1 N4 C27 108.6(6) . . . . ?
N3 Pb1 N4 C27 7.7(5) . . . . ?
O1 Pb1 N4 C27 167.3(5) . . . . ?
O2 Pb1 N4 C27 -140.2(5) . . . . ?
N2 Pb1 N4 C27 7.7(5) . . . . ?
N1 Pb1 N4 C27 -92.8(6) . . . . ?
O4 Pb1 N4 C26 -105.6(5) . . . . ?
O3 Pb1 N4 C26 -81.1(6) . . . . ?
N3 Pb1 N4 C26 178.0(6) . . . . ?
O1 Pb1 N4 C26 -22.4(5) . . . . ?
O2 Pb1 N4 C26 30.1(5) . . . . ?
N2 Pb1 N4 C26 177.9(5) . . . . ?
N1 Pb1 N4 C26 77.5(7) . . . . ?
C5 N3 C1 C2 -2.0(9) . . . . ?
Pb1 N3 C1 C2 -176.0(4) . . . . ?
C5 N3 C1 C27 178.3(6) . . . . ?
Pb1 N3 C1 C27 4.3(8) . . . . ?
N3 C1 C2 C3 1.3(10) . . . . ?
C27 C1 C2 C3 -179.1(6) . . . . ?
C1 C2 C3 C4 -1.3(10) . . . . ?
C2 C3 C4 C5 2.2(11) . . . . ?
C1 N3 C5 C4 3.0(10) . . . . ?
Pb1 N3 C5 C4 177.1(5) . . . . ?
C1 N3 C5 C6 -176.1(6) . . . . ?
Pb1 N3 C5 C6 -2.0(8) . . . . ?
C3 C4 C5 N3 -3.1(11) . . . . ?
C3 C4 C5 C6 176.0(7) . . . . ?
C7 N2 C6 C5 179.6(6) . . . . ?
Pb1 N2 C6 C5 -4.1(9) . . . . ?
N3 C5 C6 N2 4.3(11) . . . . ?
C4 C5 C6 N2 -174.9(7) . . . . ?
C6 N2 C7 C12 -135.3(7) . . . . ?
Pb1 N2 C7 C12 48.7(8) . . . . ?
C6 N2 C7 C8 44.9(9) . . . . ?
Pb1 N2 C7 C8 -131.1(6) . . . . ?
C12 C7 C8 C9 2.5(11) . . . . ?
N2 C7 C8 C9 -177.8(7) . . . . ?
C7 C8 C9 C10 1.0(12) . . . . ?
C8 C9 C10 C11 -2.5(13) . . . . ?
C9 C10 C11 C12 0.5(13) . . . . ?
C8 C7 C12 C11 -4.3(11) . . . . ?
N2 C7 C12 C11 175.9(6) . . . . ?
C8 C7 C12 C13 179.7(7) . . . . ?
N2 C7 C12 C13 -0.1(11) . . . . ?
C10 C11 C12 C7 2.9(11) . . . . ?
C10 C11 C12 C13 179.1(7) . . . . ?
C14 N1 C13 C12 -52.4(8) . . . . ?
C33 N1 C13 C12 -173.0(6) . . . . ?
Pb1 N1 C13 C12 73.7(7) . . . . ?
C7 C12 C13 N1 -72.1(10) . . . . ?
C11 C12 C13 N1 112.0(8) . . . . ?
C13 N1 C14 C15B 136.0(11) . . . . ?
C33 N1 C14 C15B -106.8(12) . . . . ?
Pb1 N1 C14 C15B 8.9(12) . . . . ?
C13 N1 C14 C15A 80.2(10) . . . . ?
C33 N1 C14 C15A -162.7(9) . . . . ?
Pb1 N1 C14 C15A -47.0(10) . . . . ?
C15B C14 C15A O3 -47.5(15) . . . . ?
N1 C14 C15A O3 48.2(14) . . . . ?
C16B O3 C15A C14 158.2(18) . . . . ?
C16A O3 C15A C14 -167.0(11) . . . . ?
C15B O3 C15A C14 46.8(15) . . . . ?
Pb1 O3 C15A C14 -25.0(14) . . . . ?
C16B O3 C16A C17 -63.5(18) . . . . ?
C15A O3 C16A C17 -172.5(13) . . . . ?
C15B O3 C16A C17 -126.5(18) . . . . ?
Pb1 O3 C16A C17 42.3(16) . . . . ?
C15A C14 C15B O3 46.6(14) . . . . ?
N1 C14 C15B O3 -61(2) . . . . ?
C16B O3 C15B C14 -145(2) . . . . ?
C16A O3 C15B C14 -110(2) . . . . ?
C15A O3 C15B C14 -46.4(14) . . . . ?
Pb1 O3 C15B C14 80(2) . . . . ?
C16A O3 C16B C17 60.8(17) . . . . ?
C15A O3 C16B C17 146(2) . . . . ?
C15B O3 C16B C17 -157(2) . . . . ?
Pb1 O3 C16B C17 -31(3) . . . . ?
O3 C16A C17 C16B 61.9(17) . . . . ?
O3 C16A C17 O4 -39.9(19) . . . . ?
O3 C16B C17 C16A -63.0(17) . . . . ?
O3 C16B C17 O4 32(3) . . . . ?
C18 O4 C17 C16A -176.0(11) . . . . ?
Pb1 O4 C17 C16A 18.9(15) . . . . ?
C18 O4 C17 C16B 146.0(19) . . . . ?
Pb1 O4 C17 C16B -19(2) . . . . ?
C17 O4 C18 C19 -81.6(9) . . . . ?
Pb1 O4 C18 C19 83.3(8) . . . . ?
C28 N5 C19 C18 140.9(8) . . . . ?
C20 N5 C19 C18 -92.4(8) . . . . ?
O4 C18 C19 N5 -70.8(10) . . . . ?
C19 N5 C20 C21 167.1(7) . . . . ?
C28 N5 C20 C21 -64.7(8) . . . . ?
N5 C20 C21 C22 111.7(10) . . . . ?
N5 C20 C21 C26 -67.0(10) . . . . ?
C26 C21 C22 C23 -0.2(15) . . . . ?
C20 C21 C22 C23 -178.9(10) . . . . ?
C21 C22 C23 C24 1.7(19) . . . . ?
C22 C23 C24 C25 -3.1(19) . . . . ?
C23 C24 C25 C26 3.2(16) . . . . ?
C24 C25 C26 C21 -1.8(13) . . . . ?
C24 C25 C26 N4 179.7(8) . . . . ?
C22 C21 C26 C25 0.3(13) . . . . ?
C20 C21 C26 C25 179.1(8) . . . . ?
C22 C21 C26 N4 178.9(8) . . . . ?
C20 C21 C26 N4 -2.4(11) . . . . ?
C27 N4 C26 C25 80.6(9) . . . . ?
Pb1 N4 C26 C25 -89.6(8) . . . . ?
C27 N4 C26 C21 -97.9(8) . . . . ?
Pb1 N4 C26 C21 91.8(7) . . . . ?
C26 N4 C27 C1 179.1(6) . . . . ?
Pb1 N4 C27 C1 -9.8(9) . . . . ?
N3 C1 C27 N4 4.2(11) . . . . ?
C2 C1 C27 N4 -175.5(7) . . . . ?
C19 N5 C28 C29 -82.9(9) . . . . ?
C20 N5 C28 C29 149.5(7) . . . . ?
C30 O1 C29 C28 -82.7(10) . . . . ?
Pb1 O1 C29 C28 79.6(10) . . . . ?
N5 C28 C29 O1 -60.4(10) . . . . ?
C29 O1 C30 C31 -133.5(10) . . . . ?
Pb1 O1 C30 C31 62.2(10) . . . . ?
O1 C30 C31 O2 -52.1(12) . . . . ?
C32 O2 C31 C30 169.1(10) . . . . ?
Pb1 O2 C31 C30 20.1(12) . . . . ?
C31 O2 C32 C33 -168.0(9) . . . . ?
Pb1 O2 C32 C33 -18.3(12) . . . . ?
O2 C32 C33 N1 55.7(12) . . . . ?
C14 N1 C33 C32 58.6(10) . . . . ?
C13 N1 C33 C32 -179.5(8) . . . . ?
Pb1 N1 C33 C32 -60.7(9) . . . . ?
